data_2103174
loop_
_publ_author_name
'Marsh, Richard E.'
'Kapon, Moshe'
'Hu, Shengzhi'
'Herbstein, Frank H.'

_publ_section_title
;
 Some 60 new space-group corrections
;
_journal_issue 1
_journal_name_full 'Acta Crystallographica Section B'
_journal_page_first 62
_journal_page_last 77
_journal_paper_doi 10.1107/S0108768101017128
_journal_volume 58
_journal_year 2002
_chemical_formula_structural 'Rh (C6 H5) Cl2 (P (C6 H5)3)2'
_chemical_formula_sum 'C42 H35 Cl2 P2 Rh'
_space_group_IT_number 15
_symmetry_cell_setting monoclinic
_symmetry_space_group_name_Hall '-C 2yc'
_symmetry_space_group_name_H-M 'C 1 2/c 1'
_cell_angle_alpha 90.3
_cell_angle_beta 94.0
_cell_angle_gamma 90.1
_cell_formula_units_Z 4
_cell_length_a 12.99
_cell_length_b 13.93
_cell_length_c 20.11
_cell_volume 3629.996
_cod_data_source_file bm0047.cif
_cod_data_source_block CSD_CIF_Table_13S
_cod_original_sg_symbol_H-M 'C2/c '
_cod_original_formula_sum ' Rh(C6H5)Cl2(PPh3)2  '
_cod_database_code 2103174

loop_
_symmetry_equiv_pos_as_xyz
'x, y, z'
'-x, y, -z+1/2'
'x+1/2, y+1/2, z'
'-x+1/2, y+1/2, -z+1/2'
'-x, -y, -z'
'x, -y, z-1/2'
'-x+1/2, -y+1/2, -z'
'x+1/2, -y+1/2, z-1/2'

loop_
_atom_site_label
_atom_site_fract_x
_atom_site_fract_y
_atom_site_fract_z
Rh .0000 .2740 .2500
Cl1 -.1629 .2575 .2936
P1 .0940 .2650 .3552
C1 .0000 .4186 .2500
C2 .0604 .4686 .2070
C3 .0604 .5688 .2070
C4 .0000 .6188 .2500
C11 .1363 .1404 .3696
C12 .1372 .0760 .3166
C13 .1714 -.0188 .3270
C14 .2040 -.0492 .3900
C15 .2011 .0133 .4434
C16 .1680 .1082 .4334
C21 .2121 .3399 .3634
C22 .2032 .4391 .3558
C23 .2915 .4963 .3594
C24 .3886 .4544 .3706
C25 .3975 .3552 .3783
C26 .3092 .2979 .3746
C31 .0250 .2905 .4302
C32 .0515 .3664 .4731
C33 -.0034 .3817 .5293
C34 -.0849 .3210 .5424
C35 -.1114 .2451 .4994
C36 -.0565 .2298 .4432

loop_
_atom_type_symbol
C
Rh
Cl
P
